data_4506267
loop_
_publ_author_name
'Li, Xinfa'
'Huang, Yuanbiao'
'Cao, Rong'

_publ_section_title
;
 Three-Dimensional Pillared-Layer 3d-4f Heterometallic Coordination
 Polymers With or Without Halides
;
_journal_issue 7
_journal_name_full 'Crystal Growth &amp; Design'
_journal_page_first 3549
_journal_paper_doi 10.1021/cg300362d
_journal_volume 12
_journal_year 2012
_chemical_formula_moiety 'C30 H18 Cu La2 N2 O18, 2(H2 O)'
_chemical_formula_sum 'C30 H22 Cu La2 N2 O20'
_chemical_formula_weight 1071.86
_chemical_name_systematic
; 
 ? 
;
_space_group_IT_number 61
_symmetry_cell_setting orthorhombic
_symmetry_space_group_name_Hall '-P 2ac 2ab'
_symmetry_space_group_name_H-M 'P b c a'
_atom_sites_solution_hydrogens geom
_atom_sites_solution_primary direct
_atom_sites_solution_secondary difmap
_audit_creation_method SHELXL-97
_cell_angle_alpha 90.00
_cell_angle_beta 90.00
_cell_angle_gamma 90.00
_cell_formula_units_Z 4
_cell_length_a 8.0191(2)
_cell_length_b 17.3050(5)
_cell_length_c 23.3034(5)
_cell_measurement_reflns_used 3773
_cell_measurement_temperature 293(2)
_cell_measurement_theta_max 28.9420
_cell_measurement_theta_min 2.5059
_cell_volume 3233.83(14)
_computing_cell_refinement
;
CrysAlisPro, Agilent Technologies,
Version 1.171.34.49 (release 20-01-2011 CrysAlis171 .NET)
(compiled Jan 20 2011,15:58:25)
;
_computing_data_collection
;
CrysAlisPro, Agilent Technologies,
Version 1.171.34.49 (release 20-01-2011 CrysAlis171 .NET)
(compiled Jan 20 2011,15:58:25)
;
_computing_data_reduction
;
CrysAlisPro, Agilent Technologies,
Version 1.171.34.49 (release 20-01-2011 CrysAlis171 .NET)
(compiled Jan 20 2011,15:58:25)
;
_computing_molecular_graphics 'Bruker SHELXTL'
_computing_publication_material 'Bruker SHELXTL'
_computing_structure_refinement 'SHELXL-97 (Sheldrick, 1997)'
_computing_structure_solution 'SHELXS-97 (Sheldrick, 1990)'
_diffrn_ambient_temperature 293(2)
_diffrn_detector_area_resol_mean 16.2083
_diffrn_measured_fraction_theta_full 0.994
_diffrn_measured_fraction_theta_max 0.994
_diffrn_measurement_device_type 'Xcalibur, Eos'
_diffrn_measurement_method '\w scans'
_diffrn_radiation_monochromator graphite
_diffrn_radiation_source 'fine-focus sealed tube'
_diffrn_radiation_type MoK\a
_diffrn_radiation_wavelength 0.71073
_diffrn_reflns_av_R_equivalents 0.0233
_diffrn_reflns_av_sigmaI/netI 0.0279
_diffrn_reflns_limit_h_max 10
_diffrn_reflns_limit_h_min -9
_diffrn_reflns_limit_k_max 18
_diffrn_reflns_limit_k_min -21
_diffrn_reflns_limit_l_max 29
_diffrn_reflns_limit_l_min -24
_diffrn_reflns_number 10016
_diffrn_reflns_theta_full 26.75
_diffrn_reflns_theta_max 26.75
_diffrn_reflns_theta_min 2.51
_diffrn_standards_interval_count none
_diffrn_standards_interval_time none
_exptl_absorpt_coefficient_mu 3.343
_exptl_absorpt_correction_T_max 0.6068
_exptl_absorpt_correction_T_min 0.5041
_exptl_absorpt_correction_type multi-scan
_exptl_absorpt_process_details
;
CrysAlisPro, Agilent Technologies,
Version 1.171.34.49. 
Empirical absorption correction using spherical harmonics,
 implemented in SCALE3 ABSPACK scaling algorithm.
;
_exptl_crystal_colour red-purple
_exptl_crystal_density_diffrn 2.202
_exptl_crystal_density_method 'not measured'
_exptl_crystal_description block-shaped
_exptl_crystal_F_000 2076
_exptl_crystal_size_max 0.42
_exptl_crystal_size_mid 0.16
_exptl_crystal_size_min 0.16
_refine_diff_density_max 0.760
_refine_diff_density_min -1.000
_refine_diff_density_rms 0.234
_refine_ls_extinction_method none
_refine_ls_goodness_of_fit_ref 1.010
_refine_ls_hydrogen_treatment constr
_refine_ls_matrix_type full
_refine_ls_number_parameters 250
_refine_ls_number_reflns 3410
_refine_ls_number_restraints 0
_refine_ls_restrained_S_all 1.010
_refine_ls_R_factor_all 0.0305
_refine_ls_R_factor_gt 0.0227
_refine_ls_shift/su_max 0.001
_refine_ls_shift/su_mean 0.000
_refine_ls_structure_factor_coef Fsqd
_refine_ls_weighting_details 'calc w=1/[\s^2^(Fo^2^)+(0.0230P)^2^+7.0000P] where P=(Fo^2^+2Fc^2^)/3'
_refine_ls_weighting_scheme calc
_refine_ls_wR_factor_gt 0.0514
_refine_ls_wR_factor_ref 0.0569
_reflns_number_gt 2965
_reflns_number_total 3410
_reflns_threshold_expression >2sigma(I)
_cod_data_source_file cg300362d_si_002.cif
_cod_data_source_block III-A
_cod_depositor_comments
;
The following automatic conversions were performed:

'_symmetry_cell_setting' value 'Orthorhombic' changed to
'orthorhombic' according to
/home/saulius/struct/CIF-dictionaries/cif_core.dic dictionary named
'cif_core.dic' version 2.4.1 from 2010-06-29.

Automatic conversion script
Id: cif_fix_values 1891 2012-01-12 08:04:46Z andrius 
;
_cod_original_cell_volume 3233.82(14)
_cod_database_code 4506267

loop_
_symmetry_equiv_pos_as_xyz
'x, y, z'
'-x+1/2, -y, z+1/2'
'x+1/2, -y+1/2, -z'
'-x, y+1/2, -z+1/2'
'-x, -y, -z'
'x-1/2, y, -z-1/2'
'-x-1/2, y-1/2, z'
'x, -y-1/2, z-1/2'

loop_
_atom_site_label
_atom_site_type_symbol
_atom_site_fract_x
_atom_site_fract_y
_atom_site_fract_z
_atom_site_U_iso_or_equiv
_atom_site_adp_type
_atom_site_occupancy
_atom_site_symmetry_multiplicity
_atom_site_calc_flag
_atom_site_refinement_flags
La1 La 0.86298(2) 0.103288(10) 0.282406(7) 0.01022(6) Uani 1 1 d .
Cu1 Cu 0.5000 0.5000 0.5000 0.01509(13) Uani 1 2 d S
O1 O 0.6879(3) 0.09135(13) 0.19232(9) 0.0154(5) Uani 1 1 d .
O2 O 0.5505(3) 0.18312(15) 0.14711(11) 0.0253(6) Uani 1 1 d .
O3 O 1.0492(3) 0.05822(13) 0.20133(9) 0.0137(5) Uani 1 1 d .
O4 O 0.9717(3) -0.02954(13) 0.13601(10) 0.0226(5) Uani 1 1 d .
O5 O 1.3160(3) 0.06328(15) 0.11347(10) 0.0219(5) Uani 1 1 d .
O6 O 1.2907(3) 0.04577(15) 0.01925(10) 0.0247(6) Uani 1 1 d .
O7 O 0.6981(3) 0.21429(14) 0.30670(11) 0.0237(6) Uani 1 1 d .
O8 O 0.4323(3) 0.22345(13) 0.28049(10) 0.0209(5) Uani 1 1 d .
O9 O 0.8542(3) -0.04035(15) 0.27958(11) 0.0304(6) Uani 1 1 d .
H9B H 0.7665 -0.0679 0.2810 0.046 Uiso 1 1 d R
H9C H 0.9209 -0.0680 0.2600 0.046 Uiso 1 1 d R
O10 O 0.4312(4) 0.12999(16) 0.71647(12) 0.0354(7) Uani 1 1 d .
H10C H 0.4161 0.1740 0.7318 0.053 Uiso 1 1 d R
H10B H 0.4653 0.1359 0.6822 0.053 Uiso 1 1 d R
N1 N 0.5127(3) 0.42254(16) 0.43614(12) 0.0161(6) Uani 1 1 d .
C1 C 0.6743(4) 0.14032(19) 0.15114(14) 0.0139(6) Uani 1 1 d .
C2 C 0.9923(4) 0.03738(18) 0.15222(13) 0.0124(6) Uani 1 1 d .
C3 C 1.2403(4) 0.06948(18) 0.06770(13) 0.0142(6) Uani 1 1 d .
C4 C 0.8088(4) 0.14414(19) 0.10633(13) 0.0137(6) Uani 1 1 d .
C5 C 0.9553(4) 0.10034(18) 0.10875(13) 0.0117(6) Uani 1 1 d .
C6 C 1.0750(4) 0.11086(18) 0.06564(14) 0.0142(6) Uani 1 1 d .
C7 C 1.0478(4) 0.1627(2) 0.02108(15) 0.0189(7) Uani 1 1 d .
H7A H 1.1272 0.1681 -0.0077 0.023 Uiso 1 1 calc R
C8 C 0.9026(4) 0.2066(2) 0.01927(14) 0.0194(7) Uani 1 1 d .
H8A H 0.8853 0.2422 -0.0101 0.023 Uiso 1 1 calc R
C9 C 0.7848(4) 0.19662(19) 0.06169(14) 0.0170(7) Uani 1 1 d .
H9A H 0.6871 0.2255 0.0605 0.020 Uiso 1 1 calc R
C10 C 0.5555(4) 0.24309(18) 0.31004(14) 0.0146(7) Uani 1 1 d .
C11 C 0.5363(4) 0.30681(18) 0.35394(14) 0.0139(6) Uani 1 1 d .
C12 C 0.3896(4) 0.34764(19) 0.36138(15) 0.0177(7) Uani 1 1 d .
H12A H 0.2973 0.3371 0.3385 0.021 Uiso 1 1 calc R
C13 C 0.3814(4) 0.4045(2) 0.40329(15) 0.0188(7) Uani 1 1 d .
H13A H 0.2816 0.4310 0.4087 0.023 Uiso 1 1 calc R
C14 C 0.6566(4) 0.38481(19) 0.42765(15) 0.0187(7) Uani 1 1 d .
H14A H 0.7496 0.3989 0.4491 0.022 Uiso 1 1 calc R
C15 C 0.6714(4) 0.3257(2) 0.38824(14) 0.0182(7) Uani 1 1 d .
H15A H 0.7713 0.2988 0.3847 0.022 Uiso 1 1 calc R

loop_
_atom_site_aniso_label
_atom_site_aniso_U_11
_atom_site_aniso_U_22
_atom_site_aniso_U_33
_atom_site_aniso_U_23
_atom_site_aniso_U_13
_atom_site_aniso_U_12
La1 0.00782(9) 0.01320(10) 0.00963(10) 0.00020(7) 0.00026(7) 0.00159(7)
Cu1 0.0158(3) 0.0181(3) 0.0113(3) -0.0023(2) 0.0033(2) -0.0040(2)
O1 0.0127(10) 0.0230(13) 0.0104(11) 0.0025(9) 0.0004(9) -0.0017(9)
O2 0.0146(11) 0.0317(14) 0.0297(14) 0.0110(12) 0.0074(11) 0.0089(11)
O3 0.0123(10) 0.0175(12) 0.0112(11) -0.0008(9) -0.0011(9) 0.0017(9)
O4 0.0308(13) 0.0154(12) 0.0215(13) -0.0018(10) -0.0068(11) -0.0034(10)
O5 0.0181(12) 0.0317(15) 0.0159(12) -0.0046(11) -0.0027(10) 0.0056(11)
O6 0.0221(13) 0.0387(15) 0.0131(11) 0.0043(11) 0.0059(11) 0.0147(12)
O7 0.0172(12) 0.0211(13) 0.0329(14) -0.0108(11) 0.0043(11) 0.0038(10)
O8 0.0238(12) 0.0175(12) 0.0214(13) -0.0043(10) -0.0071(11) 0.0016(10)
O9 0.0335(15) 0.0174(13) 0.0402(17) 0.0028(12) 0.0152(13) 0.0025(11)
O10 0.0476(17) 0.0276(15) 0.0311(15) -0.0081(12) -0.0047(14) 0.0088(14)
N1 0.0172(14) 0.0154(14) 0.0156(13) -0.0020(12) 0.0039(12) -0.0006(11)
C1 0.0107(14) 0.0172(16) 0.0137(15) -0.0006(13) -0.0001(13) -0.0034(12)
C2 0.0089(14) 0.0180(17) 0.0104(15) -0.0003(13) 0.0018(12) 0.0004(12)
C3 0.0142(15) 0.0151(16) 0.0131(15) 0.0034(13) 0.0035(13) 0.0002(12)
C4 0.0111(14) 0.0175(17) 0.0127(15) 0.0002(13) 0.0004(13) 0.0001(13)
C5 0.0127(14) 0.0139(16) 0.0087(14) -0.0018(12) -0.0013(12) -0.0016(12)
C6 0.0131(14) 0.0169(16) 0.0124(15) 0.0007(13) 0.0014(13) 0.0018(13)
C7 0.0170(16) 0.0254(19) 0.0143(16) 0.0032(14) 0.0039(14) -0.0011(14)
C8 0.0222(17) 0.0210(18) 0.0151(16) 0.0081(14) -0.0007(14) 0.0019(14)
C9 0.0147(15) 0.0198(17) 0.0166(16) 0.0028(14) -0.0013(14) 0.0050(14)
C10 0.0169(16) 0.0122(16) 0.0148(15) 0.0011(13) 0.0035(13) 0.0012(13)
C11 0.0167(15) 0.0114(16) 0.0136(15) 0.0018(13) 0.0034(13) 0.0005(13)
C12 0.0155(15) 0.0184(17) 0.0191(17) -0.0028(14) 0.0003(14) 0.0021(13)
C13 0.0152(16) 0.0215(18) 0.0199(17) -0.0043(14) 0.0030(14) 0.0028(14)
C14 0.0158(16) 0.0209(18) 0.0194(17) -0.0039(14) -0.0021(14) -0.0003(13)
C15 0.0152(15) 0.0181(17) 0.0212(18) -0.0014(14) 0.0006(14) 0.0039(13)

loop_
_atom_type_symbol
_atom_type_description
_atom_type_scat_dispersion_real
_atom_type_scat_dispersion_imag
_atom_type_scat_source
C C 0.0033 0.0016 'International Tables Vol C Tables 4.2.6.8 and 6.1.1.4'
H H 0.0000 0.0000 'International Tables Vol C Tables 4.2.6.8 and 6.1.1.4'
N N 0.0061 0.0033 'International Tables Vol C Tables 4.2.6.8 and 6.1.1.4'
O O 0.0106 0.0060 'International Tables Vol C Tables 4.2.6.8 and 6.1.1.4'
Cu Cu 0.3201 1.2651 'International Tables Vol C Tables 4.2.6.8 and 6.1.1.4'
La La -0.2871 2.4523 'International Tables Vol C Tables 4.2.6.8 and 6.1.1.4'

loop_
_geom_angle_atom_site_label_1
_geom_angle_atom_site_label_2
_geom_angle_atom_site_label_3
_geom_angle
_geom_angle_site_symmetry_1
_geom_angle_site_symmetry_3
O7 La1 O9 142.24(8) . .
O7 La1 O3 138.40(8) . .
O9 La1 O3 71.88(8) . .
O7 La1 O1 87.44(8) . .
O9 La1 O1 83.17(8) . .
O3 La1 O1 71.55(7) . .
O7 La1 O5 84.92(8) . 6_556
O9 La1 O5 75.51(8) . 6_556
O3 La1 O5 135.51(7) . 6_556
O1 La1 O5 133.15(7) . 6_556
O7 La1 O8 67.12(8) . 6_656
O9 La1 O8 142.10(8) . 6_656
O3 La1 O8 72.55(7) . 6_656
O1 La1 O8 73.56(7) . 6_656
O5 La1 O8 141.58(8) 6_556 6_656
O7 La1 O2 75.30(8) . 6_656
O9 La1 O2 124.03(8) . 6_656
O3 La1 O2 106.96(7) . 6_656
O1 La1 O2 151.66(8) . 6_656
O5 La1 O2 68.39(8) 6_556 6_656
O8 La1 O2 79.01(8) 6_656 6_656
O7 La1 O3 71.34(7) . 6_556
O9 La1 O3 71.59(8) . 6_556
O3 La1 O3 125.01(7) . 6_556
O1 La1 O3 64.54(7) . 6_556
O5 La1 O3 69.23(7) 6_556 6_556
O8 La1 O3 121.06(7) 6_656 6_556
O2 La1 O3 127.43(7) 6_656 6_556
O7 La1 O1 123.07(8) . 6_656
O9 La1 O1 87.49(8) . 6_656
O3 La1 O1 64.31(7) . 6_656
O1 La1 O1 135.62(6) . 6_656
O5 La1 O1 85.05(7) 6_556 6_656
O8 La1 O1 88.72(7) 6_656 6_656
O2 La1 O1 49.07(7) 6_656 6_656
O3 La1 O1 149.95(7) 6_556 6_656
O7 La1 C1 99.52(9) . 6_656
O9 La1 C1 104.48(9) . 6_656
O3 La1 C1 87.72(8) . 6_656
O1 La1 C1 154.70(8) . 6_656
O5 La1 C1 71.98(8) 6_556 6_656
O8 La1 C1 86.70(8) 6_656 6_656
O2 La1 C1 24.28(8) 6_656 6_656
O3 La1 C1 140.73(8) 6_556 6_656
O1 La1 C1 25.28(8) 6_656 6_656
O6 Cu1 O6 180.00(13) 8_466 4_755
O6 Cu1 N1 93.34(11) 8_466 5_666
O6 Cu1 N1 86.66(11) 4_755 5_666
O6 Cu1 N1 86.66(11) 8_466 .
O6 Cu1 N1 93.34(11) 4_755 .
N1 Cu1 N1 180.000(1) 5_666 .
C1 O1 La1 127.72(19) . .
C1 O1 La1 91.78(17) . 6_556
La1 O1 La1 110.52(8) . 6_556
C1 O2 La1 95.6(2) . 6_556
C2 O3 La1 122.84(18) . .
C2 O3 La1 123.03(18) . 6_656
La1 O3 La1 111.18(8) . 6_656
C3 O5 La1 150.8(2) . 6_656
C3 O6 Cu1 128.6(2) . 4_745
C10 O7 La1 146.9(2) . .
C10 O8 La1 134.0(2) . 6_556
La1 O9 H9B 125.6 . .
La1 O9 H9C 124.0 . .
H9B O9 H9C 103.0 . .
H10C O10 H10B 109.4 . .
C13 N1 C14 118.6(3) . .
C13 N1 Cu1 122.7(2) . .
C14 N1 Cu1 118.6(2) . .
O2 C1 O1 121.2(3) . .
O2 C1 C4 119.7(3) . .
O1 C1 C4 119.2(3) . .
O2 C1 La1 60.16(17) . 6_556
O1 C1 La1 62.93(15) . 6_556
C4 C1 La1 164.4(2) . 6_556
O4 C2 O3 125.9(3) . .
O4 C2 C5 116.4(3) . .
O3 C2 C5 117.6(3) . .
O5 C3 O6 125.9(3) . .
O5 C3 C6 120.2(3) . .
O6 C3 C6 113.9(3) . .
C9 C4 C5 119.9(3) . .
C9 C4 C1 116.6(3) . .
C5 C4 C1 123.4(3) . .
C4 C5 C6 118.4(3) . .
C4 C5 C2 125.5(3) . .
C6 C5 C2 116.0(3) . .
C7 C6 C5 120.8(3) . .
C7 C6 C3 118.0(3) . .
C5 C6 C3 121.2(3) . .
C8 C7 C6 120.5(3) . .
C8 C7 H7A 119.8 . .
C6 C7 H7A 119.8 . .
C9 C8 C7 118.9(3) . .
C9 C8 H8A 120.6 . .
C7 C8 H8A 120.6 . .
C8 C9 C4 121.5(3) . .
C8 C9 H9A 119.2 . .
C4 C9 H9A 119.2 . .
O8 C10 O7 125.4(3) . .
O8 C10 C11 119.4(3) . .
O7 C10 C11 115.2(3) . .
C12 C11 C15 118.2(3) . .
C12 C11 C10 122.9(3) . .
C15 C11 C10 118.9(3) . .
C11 C12 C13 119.4(3) . .
C11 C12 H12A 120.3 . .
C13 C12 H12A 120.3 . .
N1 C13 C12 122.0(3) . .
N1 C13 H13A 119.0 . .
C12 C13 H13A 119.0 . .
N1 C14 C15 122.2(3) . .
N1 C14 H14A 118.9 . .
C15 C14 H14A 118.9 . .
C14 C15 C11 119.5(3) . .
C14 C15 H15A 120.3 . .
C11 C15 H15A 120.3 . .

loop_
_geom_bond_atom_site_label_1
_geom_bond_atom_site_label_2
_geom_bond_distance
_geom_bond_site_symmetry_2
La1 O7 2.400(2) .
La1 O9 2.488(3) .
La1 O3 2.531(2) .
La1 O1 2.534(2) .
La1 O5 2.551(2) 6_556
La1 O8 2.604(2) 6_656
La1 O2 2.621(2) 6_656
La1 O3 2.661(2) 6_556
La1 O1 2.679(2) 6_656
La1 C1 3.007(3) 6_656
Cu1 O6 1.910(2) 8_466
Cu1 O6 1.910(2) 4_755
Cu1 N1 2.005(3) 5_666
Cu1 N1 2.005(3) .
O1 C1 1.285(4) .
O1 La1 2.679(2) 6_556
O2 C1 1.242(4) .
O2 La1 2.621(2) 6_556
O3 C2 1.284(4) .
O3 La1 2.661(2) 6_656
O4 C2 1.229(4) .
O5 C3 1.232(4) .
O5 La1 2.551(2) 6_656
O6 C3 1.268(4) .
O6 Cu1 1.910(2) 4_745
O7 C10 1.250(4) .
O8 C10 1.251(4) .
O8 La1 2.604(2) 6_556
O9 H9B 0.8499 .
O9 H9C 0.8499 .
O10 H10C 0.8500 .
O10 H10B 0.8499 .
N1 C13 1.338(4) .
N1 C14 1.341(4) .
C1 C4 1.502(4) .
C1 La1 3.007(3) 6_556
C2 C5 1.517(4) .
C3 C6 1.507(4) .
C4 C9 1.394(4) .
C4 C5 1.399(4) .
C5 C6 1.401(4) .
C6 C7 1.390(4) .
C7 C8 1.391(5) .
C7 H7A 0.9300 .
C8 C9 1.378(5) .
C8 H8A 0.9300 .
C9 H9A 0.9300 .
C10 C11 1.512(4) .
C11 C12 1.384(4) .
C11 C15 1.386(4) .
C12 C13 1.388(5) .
C12 H12A 0.9300 .
C13 H13A 0.9300 .
C14 C15 1.379(5) .
C14 H14A 0.9300 .
C15 H15A 0.9300 .

loop_
_geom_hbond_atom_site_label_D
_geom_hbond_atom_site_label_H
_geom_hbond_atom_site_label_A
_geom_hbond_distance_DH
_geom_hbond_distance_HA
_geom_hbond_distance_DA
_geom_hbond_angle_DHA
_geom_hbond_site_symmetry_A
O9 H9B O10 0.85 1.92 2.766(4) 179.6 5_656
O9 H9C O10 0.85 1.89 2.744(4) 179.8 2_654
O10 H10C O8 0.85 2.11 2.943(4) 166.1 8_566
O10 H10B O4 0.85 2.19 2.673(4) 115.8 2_655

loop_
_geom_torsion_atom_site_label_1
_geom_torsion_atom_site_label_2
_geom_torsion_atom_site_label_3
_geom_torsion_atom_site_label_4
_geom_torsion
_geom_torsion_site_symmetry_1
_geom_torsion_site_symmetry_4
O7 La1 O1 C1 62.0(2) . .
O9 La1 O1 C1 -154.6(2) . .
O3 La1 O1 C1 -81.5(2) . .
O5 La1 O1 C1 142.6(2) 6_556 .
O8 La1 O1 C1 -4.9(2) 6_656 .
O2 La1 O1 C1 10.2(3) 6_656 .
O3 La1 O1 C1 132.5(3) 6_556 .
O1 La1 O1 C1 -75.3(3) 6_656 .
C1 La1 O1 C1 -45.0(3) 6_656 .
O7 La1 O1 La1 -47.36(9) . 6_556
O9 La1 O1 La1 95.99(9) . 6_556
O3 La1 O1 La1 169.13(10) . 6_556
O5 La1 O1 La1 33.23(14) 6_556 6_556
O8 La1 O1 La1 -114.25(10) 6_656 6_556
O2 La1 O1 La1 -99.20(15) 6_656 6_556
O3 La1 O1 La1 23.16(7) 6_556 6_556
O1 La1 O1 La1 175.30(5) 6_656 6_556
C1 La1 O1 La1 -154.39(16) 6_656 6_556
O7 La1 O3 C2 -72.7(3) . .
O9 La1 O3 C2 79.5(2) . .
O1 La1 O3 C2 -9.2(2) . .
O5 La1 O3 C2 124.4(2) 6_556 .
O8 La1 O3 C2 -87.2(2) 6_656 .
O2 La1 O3 C2 -159.5(2) 6_656 .
O3 La1 O3 C2 28.9(3) 6_556 .
O1 La1 O3 C2 175.6(2) 6_656 .
C1 La1 O3 C2 -174.5(2) 6_656 .
O7 La1 O3 La1 88.39(12) . 6_656
O9 La1 O3 La1 -119.44(10) . 6_656
O1 La1 O3 La1 151.87(10) . 6_656
O5 La1 O3 La1 -74.56(13) 6_556 6_656
O8 La1 O3 La1 73.86(9) 6_656 6_656
O2 La1 O3 La1 1.61(10) 6_656 6_656
O3 La1 O3 La1 -170.03(5) 6_556 6_656
O1 La1 O3 La1 -23.34(7) 6_656 6_656
C1 La1 O3 La1 -13.40(9) 6_656 6_656
O9 La1 O7 C10 -30.4(5) . .
O3 La1 O7 C10 103.1(4) . .
O1 La1 O7 C10 45.0(4) . .
O5 La1 O7 C10 -88.8(4) 6_556 .
O8 La1 O7 C10 118.2(4) 6_656 .
O2 La1 O7 C10 -157.7(4) 6_656 .
O3 La1 O7 C10 -19.0(4) 6_556 .
O1 La1 O7 C10 -169.5(4) 6_656 .
C1 La1 O7 C10 -159.5(4) 6_656 .
O6 Cu1 N1 C13 42.2(3) 8_466 .
O6 Cu1 N1 C13 -137.8(3) 4_755 .
N1 Cu1 N1 C13 -110(100) 5_666 .
O6 Cu1 N1 C14 -134.8(3) 8_466 .
O6 Cu1 N1 C14 45.2(3) 4_755 .
N1 Cu1 N1 C14 73(100) 5_666 .
La1 O2 C1 O1 -16.3(3) 6_556 .
La1 O2 C1 C4 162.0(3) 6_556 .
La1 O1 C1 O2 -102.0(3) . .
La1 O1 C1 O2 15.9(3) 6_556 .
La1 O1 C1 C4 79.7(3) . .
La1 O1 C1 C4 -162.5(3) 6_556 .
La1 O1 C1 La1 -117.9(2) . 6_556
La1 O3 C2 O4 -100.3(3) . .
La1 O3 C2 O4 100.8(3) 6_656 .
La1 O3 C2 C5 83.1(3) . .
La1 O3 C2 C5 -75.8(3) 6_656 .
La1 O5 C3 O6 162.1(3) 6_656 .
La1 O5 C3 C6 -15.5(6) 6_656 .
Cu1 O6 C3 O5 -4.4(5) 4_745 .
Cu1 O6 C3 C6 173.3(2) 4_745 .
O2 C1 C4 C9 -0.4(5) . .
O1 C1 C4 C9 178.0(3) . .
La1 C1 C4 C9 84.5(9) 6_556 .
O2 C1 C4 C5 177.4(3) . .
O1 C1 C4 C5 -4.3(5) . .
La1 C1 C4 C5 -97.8(8) 6_556 .
C9 C4 C5 C6 0.1(5) . .
C1 C4 C5 C6 -177.6(3) . .
C9 C4 C5 C2 -175.4(3) . .
C1 C4 C5 C2 7.0(5) . .
O4 C2 C5 C4 100.0(4) . .
O3 C2 C5 C4 -83.1(4) . .
O4 C2 C5 C6 -75.6(4) . .
O3 C2 C5 C6 101.3(3) . .
C4 C5 C6 C7 -0.9(5) . .
C2 C5 C6 C7 175.0(3) . .
C4 C5 C6 C3 176.0(3) . .
C2 C5 C6 C3 -8.1(4) . .
O5 C3 C6 C7 135.5(3) . .
O6 C3 C6 C7 -42.3(4) . .
O5 C3 C6 C5 -41.4(5) . .
O6 C3 C6 C5 140.7(3) . .
C5 C6 C7 C8 1.6(5) . .
C3 C6 C7 C8 -175.4(3) . .
C6 C7 C8 C9 -1.4(5) . .
C7 C8 C9 C4 0.6(5) . .
C5 C4 C9 C8 0.1(5) . .
C1 C4 C9 C8 177.9(3) . .
La1 O8 C10 O7 16.6(5) 6_556 .
La1 O8 C10 C11 -163.5(2) 6_556 .
La1 O7 C10 O8 -26.4(6) . .
La1 O7 C10 C11 153.7(3) . .
O8 C10 C11 C12 -3.2(5) . .
O7 C10 C11 C12 176.7(3) . .
O8 C10 C11 C15 177.1(3) . .
O7 C10 C11 C15 -3.0(4) . .
C15 C11 C12 C13 -1.3(5) . .
C10 C11 C12 C13 179.0(3) . .
C14 N1 C13 C12 0.7(5) . .
Cu1 N1 C13 C12 -176.3(2) . .
C11 C12 C13 N1 1.5(5) . .
C13 N1 C14 C15 -3.2(5) . .
Cu1 N1 C14 C15 173.9(3) . .
N1 C14 C15 C11 3.4(5) . .
C12 C11 C15 C14 -1.0(5) . .
C10 C11 C15 C14 178.7(3) . .
